data_4071298
loop_
_publ_author_name
'Wu, Ji-Qian'
'Pan, Li'
'Hu, Ning-Hai'
'Li, Yue-Sheng'

_publ_section_title
;
 Synthesis, Structural Characterization, and Ethylene Polymerization
 Behavior of the Vanadium(III) Complexes Bearing Salicylaldiminato Ligands
;
_journal_issue 15
_journal_name_full Organometallics
_journal_page_first 3840
_journal_paper_doi 10.1021/om800097b
_journal_volume 27
_journal_year 2008
_chemical_formula_sum 'C22 H25 Cl2 F3 N O3 V'
_chemical_formula_weight 530.27
_chemical_name_systematic
; 
 ? 
;
_space_group_IT_number 2
_symmetry_cell_setting triclinic
_symmetry_space_group_name_Hall '-P 1'
_symmetry_space_group_name_H-M 'P -1'
_atom_sites_solution_hydrogens geom
_atom_sites_solution_primary direct
_atom_sites_solution_secondary difmap
_audit_creation_method SHELXL-97
_cell_angle_alpha 67.631(2)
_cell_angle_beta 85.279(2)
_cell_angle_gamma 86.104(2)
_cell_formula_units_Z 2
_cell_length_a 7.6147(9)
_cell_length_b 12.0671(14)
_cell_length_c 13.7396(16)
_cell_measurement_reflns_used 1873
_cell_measurement_temperature 187(2)
_cell_measurement_theta_max 25.10
_cell_measurement_theta_min 4.21
_cell_volume 1162.6(2)
_computing_cell_refinement 'Bruker SMART'
_computing_data_collection 'Bruker SMART'
_computing_data_reduction 'Bruker SAINT'
_computing_molecular_graphics 'Bruker SHELXTL'
_computing_publication_material 'Bruker SHELXTL'
_computing_structure_refinement 'SHELXL-97 (Sheldrick, 1997)'
_computing_structure_solution 'SHELXS-97 (Sheldrick, 1990)'
_diffrn_ambient_temperature 187(2)
_diffrn_measured_fraction_theta_full 0.973
_diffrn_measured_fraction_theta_max 0.973
_diffrn_measurement_device_type 'CCD area detector'
_diffrn_measurement_method 'phi and omega scans'
_diffrn_radiation_monochromator graphite
_diffrn_radiation_source 'fine-focus sealed tube'
_diffrn_radiation_type MoK\a
_diffrn_radiation_wavelength 0.71073
_diffrn_reflns_av_R_equivalents 0.0190
_diffrn_reflns_av_sigmaI/netI 0.0454
_diffrn_reflns_limit_h_max 9
_diffrn_reflns_limit_h_min -9
_diffrn_reflns_limit_k_max 10
_diffrn_reflns_limit_k_min -14
_diffrn_reflns_limit_l_max 16
_diffrn_reflns_limit_l_min -16
_diffrn_reflns_number 6542
_diffrn_reflns_theta_full 25.99
_diffrn_reflns_theta_max 25.99
_diffrn_reflns_theta_min 1.61
_exptl_absorpt_coefficient_mu 0.705
_exptl_absorpt_correction_T_max 0.9361
_exptl_absorpt_correction_T_min 0.9004
_exptl_absorpt_correction_type multi-scan
_exptl_crystal_density_diffrn 1.515
_exptl_crystal_density_method 'not measured'
_exptl_crystal_F_000 544
_exptl_crystal_size_max 0.15
_exptl_crystal_size_mid 0.10
_exptl_crystal_size_min 0.10
_refine_diff_density_max 0.606
_refine_diff_density_min -0.329
_refine_diff_density_rms 0.069
_refine_ls_extinction_method none
_refine_ls_goodness_of_fit_ref 1.054
_refine_ls_hydrogen_treatment constr
_refine_ls_matrix_type full
_refine_ls_number_parameters 289
_refine_ls_number_reflns 4440
_refine_ls_number_restraints 0
_refine_ls_restrained_S_all 1.054
_refine_ls_R_factor_all 0.0687
_refine_ls_R_factor_gt 0.0499
_refine_ls_shift/su_max 0.000
_refine_ls_shift/su_mean 0.000
_refine_ls_structure_factor_coef Fsqd
_refine_ls_weighting_details 'calc w=1/[\s^2^(Fo^2^)+(0.0470P)^2^+1.5075P] where P=(Fo^2^+2Fc^2^)/3'
_refine_ls_weighting_scheme calc
_refine_ls_wR_factor_gt 0.1157
_refine_ls_wR_factor_ref 0.1255
_reflns_number_gt 3402
_reflns_number_total 4440
_reflns_threshold_expression >2sigma(I)
_cod_data_source_file om800097b-file001.cif
_cod_data_source_block 2b
_cod_depositor_comments
;
The following automatic conversions were performed:

'_symmetry_cell_setting' value 'Triclinic' changed to 'triclinic'
according to /home/saulius/struct/CIF-dictionaries/cif_core.dic
dictionary named 'cif_core.dic' version 2.4.1 from 2010-06-29.

Automatic conversion script
Id: cif_fix_values 1715 2011-07-08 13:25:40Z adriana 
;
_cod_original_sg_symbol_H-M P-1
_cod_database_code 4071298

loop_
_symmetry_equiv_pos_as_xyz
'x, y, z'
'-x, -y, -z'

loop_
_atom_site_label
_atom_site_type_symbol
_atom_site_fract_x
_atom_site_fract_y
_atom_site_fract_z
_atom_site_U_iso_or_equiv
_atom_site_adp_type
_atom_site_occupancy
_atom_site_symmetry_multiplicity
_atom_site_calc_flag
_atom_site_refinement_flags
V1 V 0.33262(7) 0.13355(5) 0.20539(4) 0.02473(16) Uani 1 1 d .
Cl1 Cl 0.19533(12) 0.08068(9) 0.08185(7) 0.0369(2) Uani 1 1 d .
Cl2 Cl 0.45554(12) 0.17271(8) 0.34179(7) 0.0352(2) Uani 1 1 d .
F1 F 0.7515(3) -0.4557(2) 0.52481(18) 0.0562(7) Uani 1 1 d .
F2 F 0.6355(3) -0.5054(2) 0.4107(2) 0.0584(7) Uani 1 1 d .
F3 F 0.9092(3) -0.4705(2) 0.3936(2) 0.0551(7) Uani 1 1 d .
N1 N 0.5708(4) 0.0526(2) 0.1688(2) 0.0264(6) Uani 1 1 d .
O1 O 0.3985(3) 0.2791(2) 0.10085(18) 0.0310(5) Uani 1 1 d .
O2 O 0.2356(3) -0.0265(2) 0.31944(17) 0.0313(6) Uani 1 1 d .
O3 O 0.0965(3) 0.2205(2) 0.24066(19) 0.0315(5) Uani 1 1 d .
C1 C 0.4973(5) 0.2998(3) 0.0115(3) 0.0291(8) Uani 1 1 d .
C2 C 0.4731(5) 0.4103(3) -0.0718(3) 0.0343(8) Uani 1 1 d .
H2 H 0.3839 0.4662 -0.0648 0.041 Uiso 1 1 calc R
C3 C 0.5779(6) 0.4383(4) -0.1640(3) 0.0428(10) Uani 1 1 d .
H3 H 0.5583 0.5127 -0.2207 0.051 Uiso 1 1 calc R
C4 C 0.7124(6) 0.3586(4) -0.1749(3) 0.0436(10) Uani 1 1 d .
H4 H 0.7859 0.3790 -0.2380 0.052 Uiso 1 1 calc R
C5 C 0.7376(5) 0.2503(3) -0.0934(3) 0.0370(9) Uani 1 1 d .
H5 H 0.8300 0.1966 -0.1007 0.044 Uiso 1 1 calc R
C6 C 0.6298(5) 0.2171(3) 0.0006(3) 0.0296(8) Uani 1 1 d .
C7 C 0.6634(4) 0.1021(3) 0.0802(3) 0.0291(8) Uani 1 1 d .
H7 H 0.7634 0.0570 0.0674 0.035 Uiso 1 1 calc R
C8 C 0.6251(4) -0.0680(3) 0.2332(3) 0.0279(7) Uani 1 1 d .
C9 C 0.6339(5) -0.1013(3) 0.3409(3) 0.0320(8) Uani 1 1 d .
H9 H 0.6110 -0.0435 0.3722 0.038 Uiso 1 1 calc R
C10 C 0.6764(5) -0.2202(3) 0.4032(3) 0.0341(8) Uani 1 1 d .
H10 H 0.6815 -0.2436 0.4772 0.041 Uiso 1 1 calc R
C11 C 0.7112(4) -0.3043(3) 0.3575(3) 0.0314(8) Uani 1 1 d .
C12 C 0.7042(5) -0.2694(3) 0.2489(3) 0.0355(8) Uani 1 1 d .
H12 H 0.7297 -0.3266 0.2171 0.043 Uiso 1 1 calc R
C13 C 0.6607(5) -0.1527(3) 0.1874(3) 0.0332(8) Uani 1 1 d .
H13 H 0.6549 -0.1297 0.1135 0.040 Uiso 1 1 calc R
C14 C 0.7522(5) -0.4330(3) 0.4221(3) 0.0396(9) Uani 1 1 d .
C15 C 0.1940(5) -0.1341(3) 0.3027(3) 0.0391(9) Uani 1 1 d .
H15A H 0.2875 -0.1544 0.2570 0.047 Uiso 1 1 calc R
H15B H 0.0801 -0.1227 0.2696 0.047 Uiso 1 1 calc R
C16 C 0.1841(6) -0.2306(4) 0.4110(4) 0.0507(11) Uani 1 1 d .
H16A H 0.0985 -0.2912 0.4162 0.061 Uiso 1 1 calc R
H16B H 0.3009 -0.2712 0.4299 0.061 Uiso 1 1 calc R
C17 C 0.1235(8) -0.1633(5) 0.4802(4) 0.0734(16) Uani 1 1 d .
H17A H -0.0062 -0.1658 0.4935 0.088 Uiso 1 1 calc R
H17B H 0.1784 -0.1997 0.5488 0.088 Uiso 1 1 calc R
C18 C 0.1752(8) -0.0414(4) 0.4264(3) 0.0660(15) Uani 1 1 d .
H18A H 0.2710 -0.0244 0.4627 0.079 Uiso 1 1 calc R
H18B H 0.0738 0.0148 0.4257 0.079 Uiso 1 1 calc R
C19 C 0.1016(5) 0.3435(3) 0.2359(3) 0.0384(9) Uani 1 1 d .
H19A H 0.1934 0.3881 0.1827 0.046 Uiso 1 1 calc R
H19B H 0.1266 0.3440 0.3053 0.046 Uiso 1 1 calc R
C20 C -0.0781(7) 0.3982(4) 0.2053(5) 0.0714(16) Uani 1 1 d .
H20A H -0.1503 0.4007 0.2677 0.086 Uiso 1 1 calc R
H20B H -0.0690 0.4810 0.1523 0.086 Uiso 1 1 calc R
C21 C -0.1588(6) 0.3212(4) 0.1604(4) 0.0589(13) Uani 1 1 d .
H21A H -0.2888 0.3228 0.1723 0.071 Uiso 1 1 calc R
H21B H -0.1275 0.3465 0.0839 0.071 Uiso 1 1 calc R
C22 C -0.0803(5) 0.2006(3) 0.2198(3) 0.0394(9) Uani 1 1 d .
H22A H -0.1506 0.1606 0.2867 0.047 Uiso 1 1 calc R
H22B H -0.0757 0.1498 0.1775 0.047 Uiso 1 1 calc R

loop_
_atom_site_aniso_label
_atom_site_aniso_U_11
_atom_site_aniso_U_22
_atom_site_aniso_U_33
_atom_site_aniso_U_23
_atom_site_aniso_U_13
_atom_site_aniso_U_12
V1 0.0264(3) 0.0248(3) 0.0232(3) -0.0096(2) -0.0007(2) -0.0004(2)
Cl1 0.0402(5) 0.0451(6) 0.0307(5) -0.0197(4) -0.0032(4) -0.0044(4)
Cl2 0.0358(5) 0.0413(5) 0.0344(5) -0.0211(4) -0.0062(4) 0.0034(4)
F1 0.0727(18) 0.0448(15) 0.0395(14) -0.0040(11) -0.0124(12) 0.0142(12)
F2 0.0598(16) 0.0356(14) 0.0700(17) -0.0052(12) -0.0180(13) -0.0066(11)
F3 0.0455(14) 0.0451(15) 0.0665(16) -0.0144(13) -0.0065(12) 0.0172(11)
N1 0.0293(15) 0.0255(15) 0.0248(14) -0.0106(12) -0.0007(11) 0.0012(12)
O1 0.0347(13) 0.0249(13) 0.0317(13) -0.0094(10) 0.0008(10) -0.0010(10)
O2 0.0408(14) 0.0264(13) 0.0259(12) -0.0105(10) 0.0070(10) -0.0031(10)
O3 0.0266(12) 0.0291(13) 0.0425(14) -0.0181(11) -0.0013(10) 0.0005(10)
C1 0.0330(19) 0.0276(19) 0.0285(18) -0.0116(15) -0.0026(14) -0.0068(14)
C2 0.040(2) 0.0270(19) 0.034(2) -0.0093(16) -0.0064(16) -0.0041(15)
C3 0.059(3) 0.035(2) 0.032(2) -0.0067(17) -0.0055(18) -0.0140(19)
C4 0.056(3) 0.045(2) 0.0273(19) -0.0103(18) 0.0114(17) -0.019(2)
C5 0.043(2) 0.037(2) 0.033(2) -0.0161(17) 0.0040(16) -0.0059(17)
C6 0.0348(19) 0.0269(19) 0.0278(18) -0.0103(15) -0.0011(14) -0.0062(15)
C7 0.0291(18) 0.0317(19) 0.0303(18) -0.0156(16) -0.0022(14) -0.0027(14)
C8 0.0283(18) 0.0294(19) 0.0258(17) -0.0108(15) -0.0020(14) 0.0016(14)
C9 0.0315(19) 0.035(2) 0.0323(19) -0.0163(16) -0.0057(15) 0.0059(15)
C10 0.035(2) 0.041(2) 0.0253(18) -0.0117(16) -0.0046(15) 0.0039(16)
C11 0.0251(18) 0.0295(19) 0.035(2) -0.0077(16) -0.0056(14) 0.0045(14)
C12 0.041(2) 0.032(2) 0.039(2) -0.0196(17) -0.0019(16) 0.0025(16)
C13 0.039(2) 0.033(2) 0.0275(18) -0.0121(16) -0.0018(15) 0.0017(16)
C14 0.036(2) 0.037(2) 0.041(2) -0.0099(18) -0.0068(17) 0.0028(17)
C15 0.046(2) 0.030(2) 0.044(2) -0.0181(18) 0.0090(18) -0.0082(17)
C16 0.046(2) 0.031(2) 0.064(3) -0.002(2) -0.008(2) -0.0096(18)
C17 0.110(4) 0.069(4) 0.036(2) -0.011(2) 0.008(3) -0.038(3)
C18 0.101(4) 0.051(3) 0.037(2) -0.013(2) 0.030(2) -0.004(3)
C19 0.037(2) 0.032(2) 0.054(2) -0.0244(19) -0.0034(17) -0.0006(16)
C20 0.072(3) 0.043(3) 0.110(4) -0.037(3) -0.047(3) 0.021(2)
C21 0.051(3) 0.046(3) 0.078(3) -0.018(2) -0.027(2) 0.002(2)
C22 0.0273(19) 0.042(2) 0.054(2) -0.023(2) -0.0044(17) -0.0034(16)

loop_
_atom_type_symbol
_atom_type_description
_atom_type_scat_dispersion_real
_atom_type_scat_dispersion_imag
_atom_type_scat_source
C C 0.0033 0.0016 'International Tables Vol C Tables 4.2.6.8 and 6.1.1.4'
H H 0.0000 0.0000 'International Tables Vol C Tables 4.2.6.8 and 6.1.1.4'
N N 0.0061 0.0033 'International Tables Vol C Tables 4.2.6.8 and 6.1.1.4'
O O 0.0106 0.0060 'International Tables Vol C Tables 4.2.6.8 and 6.1.1.4'
F F 0.0171 0.0103 'International Tables Vol C Tables 4.2.6.8 and 6.1.1.4'
Cl Cl 0.1484 0.1585 'International Tables Vol C Tables 4.2.6.8 and 6.1.1.4'
V V 0.3005 0.5294 'International Tables Vol C Tables 4.2.6.8 and 6.1.1.4'

loop_
_geom_angle_atom_site_label_1
_geom_angle_atom_site_label_2
_geom_angle_atom_site_label_3
_geom_angle
O1 V1 O2 175.02(10)
O1 V1 N1 89.11(10)
O2 V1 N1 94.85(10)
O1 V1 O3 89.30(10)
O2 V1 O3 86.78(9)
N1 V1 O3 178.19(10)
O1 V1 Cl1 91.11(8)
O2 V1 Cl1 85.98(7)
N1 V1 Cl1 88.69(8)
O3 V1 Cl1 92.21(7)
O1 V1 Cl2 93.94(8)
O2 V1 Cl2 88.88(7)
N1 V1 Cl2 92.92(8)
O3 V1 Cl2 86.32(7)
Cl1 V1 Cl2 174.72(4)
C7 N1 C8 116.0(3)
C7 N1 V1 122.0(2)
C8 N1 V1 121.4(2)
C1 O1 V1 129.5(2)
C18 O2 C15 108.0(3)
C18 O2 V1 124.4(2)
C15 O2 V1 127.1(2)
C22 O3 C19 108.5(3)
C22 O3 V1 125.3(2)
C19 O3 V1 119.4(2)
O1 C1 C2 118.2(3)
O1 C1 C6 122.2(3)
C2 C1 C6 119.6(3)
C3 C2 C1 120.4(4)
C3 C2 H2 119.8
C1 C2 H2 119.8
C2 C3 C4 120.7(4)
C2 C3 H3 119.7
C4 C3 H3 119.7
C5 C4 C3 119.3(3)
C5 C4 H4 120.3
C3 C4 H4 120.3
C4 C5 C6 121.6(4)
C4 C5 H5 119.2
C6 C5 H5 119.2
C5 C6 C1 118.4(3)
C5 C6 C7 117.8(3)
C1 C6 C7 123.8(3)
N1 C7 C6 126.6(3)
N1 C7 H7 116.7
C6 C7 H7 116.7
C9 C8 C13 120.0(3)
C9 C8 N1 120.3(3)
C13 C8 N1 119.6(3)
C8 C9 C10 119.7(3)
C8 C9 H9 120.2
C10 C9 H9 120.2
C11 C10 C9 120.2(3)
C11 C10 H10 119.9
C9 C10 H10 119.9
C10 C11 C12 119.6(3)
C10 C11 C14 121.6(3)
C12 C11 C14 118.8(3)
C13 C12 C11 120.4(3)
C13 C12 H12 119.8
C11 C12 H12 119.8
C12 C13 C8 120.1(3)
C12 C13 H13 119.9
C8 C13 H13 119.9
F3 C14 F1 107.1(3)
F3 C14 F2 105.5(3)
F1 C14 F2 106.8(3)
F3 C14 C11 112.1(3)
F1 C14 C11 113.1(3)
F2 C14 C11 111.7(3)
O2 C15 C16 104.7(3)
O2 C15 H15A 110.8
C16 C15 H15A 110.8
O2 C15 H15B 110.8
C16 C15 H15B 110.8
H15A C15 H15B 108.9
C17 C16 C15 103.2(3)
C17 C16 H16A 111.1
C15 C16 H16A 111.1
C17 C16 H16B 111.1
C15 C16 H16B 111.1
H16A C16 H16B 109.1
C18 C17 C16 107.6(4)
C18 C17 H17A 110.2
C16 C17 H17A 110.2
C18 C17 H17B 110.2
C16 C17 H17B 110.2
H17A C17 H17B 108.5
C17 C18 O2 107.7(4)
C17 C18 H18A 110.2
O2 C18 H18A 110.2
C17 C18 H18B 110.2
O2 C18 H18B 110.2
H18A C18 H18B 108.5
O3 C19 C20 105.0(3)
O3 C19 H19A 110.7
C20 C19 H19A 110.7
O3 C19 H19B 110.7
C20 C19 H19B 110.7
H19A C19 H19B 108.8
C21 C20 C19 106.5(4)
C21 C20 H20A 110.4
C19 C20 H20A 110.4
C21 C20 H20B 110.4
C19 C20 H20B 110.4
H20A C20 H20B 108.6
C22 C21 C20 102.8(4)
C22 C21 H21A 111.2
C20 C21 H21A 111.2
C22 C21 H21B 111.2
C20 C21 H21B 111.2
H21A C21 H21B 109.1
O3 C22 C21 105.8(3)
O3 C22 H22A 110.6
C21 C22 H22A 110.6
O3 C22 H22B 110.6
C21 C22 H22B 110.6
H22A C22 H22B 108.7

loop_
_geom_bond_atom_site_label_1
_geom_bond_atom_site_label_2
_geom_bond_distance
V1 O1 1.865(2)
V1 O2 2.105(2)
V1 N1 2.116(3)
V1 O3 2.135(2)
V1 Cl1 2.3638(10)
V1 Cl2 2.3738(10)
F1 C14 1.331(4)
F2 C14 1.345(4)
F3 C14 1.330(4)
N1 C7 1.303(4)
N1 C8 1.439(4)
O1 C1 1.333(4)
O2 C18 1.450(4)
O2 C15 1.461(4)
O3 C22 1.453(4)
O3 C19 1.464(4)
C1 C2 1.401(5)
C1 C6 1.410(5)
C2 C3 1.378(5)
C2 H2 0.9500
C3 C4 1.396(6)
C3 H3 0.9500
C4 C5 1.373(5)
C4 H4 0.9500
C5 C6 1.406(5)
C5 H5 0.9500
C6 C7 1.424(5)
C7 H7 0.9500
C8 C9 1.384(5)
C8 C13 1.392(5)
C9 C10 1.394(5)
C9 H9 0.9500
C10 C11 1.384(5)
C10 H10 0.9500
C11 C12 1.392(5)
C11 C14 1.492(5)
C12 C13 1.371(5)
C12 H12 0.9500
C13 H13 0.9500
C15 C16 1.500(5)
C15 H15A 0.9900
C15 H15B 0.9900
C16 C17 1.497(7)
C16 H16A 0.9900
C16 H16B 0.9900
C17 C18 1.439(6)
C17 H17A 0.9900
C17 H17B 0.9900
C18 H18A 0.9900
C18 H18B 0.9900
C19 C20 1.498(6)
C19 H19A 0.9900
C19 H19B 0.9900
C20 C21 1.482(6)
C20 H20A 0.9900
C20 H20B 0.9900
C21 C22 1.482(6)
C21 H21A 0.9900
C21 H21B 0.9900
C22 H22A 0.9900
C22 H22B 0.9900
